data_4031437
loop_
_publ_author_name
'Drew, M.G.B.'
'Pygall, C.F.'
'Mitchell, P.C.H.'
'Haines, R.J.'
'Nassimbeni, L.R.'

_publ_section_title
;
 Preparation and properties of the heptacyanomolybdate(II) anion and the
 crystal and molecular structures of its sodium and potassium salts
;
_journal_name_full
;
Journal of the Chemical Society. Dalton Transactions, Inorganic Chemistry 
(1972-)
;
_journal_page_first 1071
_journal_page_last 1077
_journal_volume 1977
_journal_year 1977
_chemical_formula_sum 'C7 H20 Mo N7 Na5 O10'
_chemical_name_systematic 'Na5 (Mo (C N)7) (H2 O)10'
_space_group_IT_number 2
_symmetry_space_group_name_Hall '-P 1'
_symmetry_space_group_name_H-M 'P -1'
_cell_angle_alpha 105.48
_cell_angle_beta 80.9
_cell_angle_gamma 107.43
_cell_formula_units_Z 2
_cell_length_a 16.527
_cell_length_b 8.355
_cell_length_c 8.324
_cell_volume 1053.015
_citation_journal_id_ASTM JCDTBI
_cod_data_source_file Drew_JCDTBI_1977_136.cif
_cod_data_source_block C7H20Mo1N7Na5O10
_cod_original_formula_sum 'C7 H20 Mo1 N7 Na5 O10'
_cod_database_code 4031437

loop_
_symmetry_equiv_pos_as_xyz
x,y,z
-x,-y,-z

loop_
_atom_site_label
_atom_site_type_symbol
_atom_site_fract_x
_atom_site_fract_y
_atom_site_fract_z
_atom_site_occupancy
_atom_site_U_iso_or_equiv
C4 C+2 0.0907 0.226 0.3079 1 0.0
H2 H+1 0.05 0.208 0.006 1 0.0
N2 N-3 0.3668 0.7355 0.2937 1 0.0
H3 H+1 -0.046 0.487 -0.31 1 0.0
Na1 Na+1 0.0007 0.17 0.6702 1 0.0
C1 C+2 0.3161 0.3598 0.0163 1 0.0
Na3 Na+1 -0.1404 0.0811 0.368 1 0.0
N7 N-3 0.3259 0.2049 0.4045 1 0.0
O10 O-2 0.3432 0.9278 0.0531 1 0.0
H6 H+1 0.16 0.304 -0.226 1 0.0
C5 C+2 0.1823 0.1255 0.0358 1 0.0
O7 O-2 0.5011 0.6081 0.3632 1 0.0
H19 H+1 0.332 0.867 0.131 1 0.0
H8 H+1 0.349 0.522 0.74 1 0.0
O8 O-2 0.5 -0.286 -0.0551 1 0.0
H11 H+1 0.335 0.076 0.719 1 0.0
N5 N-3 0.165 -0.0026 -0.0642 1 0.0
Na6 Na+1 0.5 0 0 1 0.0
O3 O-2 0.1501 -0.1144 0.3342 1 0.0
C6 C+2 0.173 0.4923 0.0714 1 0.0
C2 C+2 0.3148 0.6042 0.2696 1 0.0
Na5 Na+1 0.4834 0.3049 0.3531 1 0.0
O2 O-2 -0.0006 0.4591 -0.2927 1 0.0
O5 O-2 0.3472 0.5901 0.6853 1 0.0
N1 N-3 0.3684 0.3604 -0.0957 1 0.0
H1 H+1 -0.048 0.133 0.018 1 0.0
O1 O-2 -0.0006 0.2087 -0.0397 1 0.0
Na2 Na+1 0 0.5 0 1 0.0
O9 O-2 0.4896 -0.0331 -0.2926 1 0.0
H13 H+1 0.452 0.619 0.349 1 0.0
H7 H+1 0.182 0.28 -0.402 1 0.0
O6 O-2 0.3199 -0.0236 0.635 1 0.0
N4 N-3 0.0248 0.1537 0.3543 1 0.0
H15 H+1 0.544 -0.31 -0.009 1 0.0
H4 H+1 -0.047 0.554 -0.325 1 0.0
Mo1 Mo+2 0.2175 0.36622 0.21646 1 0.0
H12 H+1 0.54 0.62 0.27 1 0.0
H10 H+1 0.314 0.026 0.571 1 0.0
C7 C+2 0.2839 0.2593 0.341 1 0.0
Na4 Na+1 0.7503 0.2288 0.1753 1 0.0
N3 N-3 0.1626 0.6255 0.5648 1 0.0
H5 H+1 0.161 -0.183 0.277 1 0.0
H9 H+1 0.311 0.527 0.582 1 0.0
H17 H+1 0.533 0.066 -0.3 1 0.0
N6 N-3 0.1584 0.5687 -0.012 1 0.0
C3 C+2 0.1806 0.53 0.4439 1 0.0
H16 H+1 0.449 -0.03 -0.318 1 0.0
O4 O-2 0.151 0.2212 -0.3285 1 0.0
H18 H+1 0.337 0 0.145 1 0.0
H14 H+1 0.477 -0.359 -0.058 1 0.0
